data_1548583
loop_
_publ_author_name
'Omar bin Shawkataly'
'Chin-Ping Goh'
'Abu Tariq'
'Imthyaz Ahmad Khan'
'Hoong-Kun Fun'
'Mohd Mustaqim Rosli'

_publ_section_title
;
 Synthesis, Spectral Characterization and Crystals Structure of some
 Arsane Derivatives of Gold (I) Complexes: A Comparative Density
 Functional Theory Study
;
_journal_name_full 'Plos One'
_journal_page_first e0119620
_journal_paper_doi 10.1371/journal.pone.0119620
_journal_volume 10
_journal_year 2015
_chemical_formula_sum 'C21 H21 As Au Cl'
_chemical_formula_weight 580.71
_chemical_name_systematic
; 
Chlorido[tris(<i>m</i>-tolylarsane)gold(I) 
;
_space_group_IT_number 62
_symmetry_cell_setting orthorhombic
_symmetry_space_group_name_Hall '-P 2ac 2n'
_symmetry_space_group_name_H-M 'P n m a'
_atom_sites_solution_hydrogens geom
_atom_sites_solution_primary direct
_atom_sites_solution_secondary difmap
_cell_angle_alpha 90.00
_cell_angle_beta 90.00
_cell_angle_gamma 90.00
_cell_formula_units_Z 4
_cell_length_a 11.6328(11)
_cell_length_b 14.0632(12)
_cell_length_c 11.9721(11)
_cell_measurement_reflns_used 4790
_cell_measurement_temperature 100.0(1)
_cell_measurement_theta_max 32.40
_cell_measurement_theta_min 2.84
_cell_volume 1958.6(3)
_computing_cell_refinement 'SAINT (Bruker, 2009)'
_computing_data_collection 'APEX2 (Bruker, 2009)'
_computing_data_reduction SAINT
_computing_molecular_graphics SHELXTL
_computing_publication_material
;
SHELXTL and PLATON (Spek, 2009)
;
_computing_structure_refinement SHELXTL
_computing_structure_solution 'SHELXTL (Sheldrick, 2008)'
_diffrn_ambient_temperature 100
_diffrn_measured_fraction_theta_full 0.994
_diffrn_measured_fraction_theta_max 0.994
_diffrn_measurement_device_type 'Bruker APEX Duo CCD area detector'
_diffrn_measurement_method '\f and \w scans'
_diffrn_radiation_monochromator graphite
_diffrn_radiation_source 'fine-focus sealed tube'
_diffrn_radiation_type MoK\a
_diffrn_radiation_wavelength 0.71073
_diffrn_reflns_av_R_equivalents 0.0452
_diffrn_reflns_av_sigmaI/netI 0.0382
_diffrn_reflns_limit_h_max 16
_diffrn_reflns_limit_h_min -16
_diffrn_reflns_limit_k_max 19
_diffrn_reflns_limit_k_min -19
_diffrn_reflns_limit_l_max 14
_diffrn_reflns_limit_l_min -16
_diffrn_reflns_number 12782
_diffrn_reflns_theta_full 30.00
_diffrn_reflns_theta_max 30.00
_diffrn_reflns_theta_min 2.44
_diffrn_standards_interval_count .
_diffrn_standards_interval_time .
_diffrn_standards_number 0
_exptl_absorpt_coefficient_mu 9.324
_exptl_absorpt_correction_T_max 0.5262
_exptl_absorpt_correction_T_min 0.0874
_exptl_absorpt_correction_type multi-scan
_exptl_absorpt_process_details '(<i>SADABS</i>; Bruker, 2009)'
_exptl_crystal_colour colourless
_exptl_crystal_density_diffrn 1.969
_exptl_crystal_density_method 'not measured'
_exptl_crystal_description needle
_exptl_crystal_F_000 1104
_exptl_crystal_size_max 0.51
_exptl_crystal_size_mid 0.134
_exptl_crystal_size_min 0.079
_refine_diff_density_max 2.185
_refine_diff_density_min -2.360
_refine_diff_density_rms 0.181
_refine_ls_extinction_method none
_refine_ls_goodness_of_fit_ref 1.148
_refine_ls_hydrogen_treatment mixed
_refine_ls_matrix_type full
_refine_ls_number_parameters 194
_refine_ls_number_reflns 2949
_refine_ls_number_restraints 0
_refine_ls_restrained_S_all 1.148
_refine_ls_R_factor_all 0.0506
_refine_ls_R_factor_gt 0.0375
_refine_ls_shift/su_max 0.001
_refine_ls_shift/su_mean 0.000
_refine_ls_structure_factor_coef Fsqd
_refine_ls_weighting_details 'calc w=1/[\s^2^(Fo^2^)+(0.0199P)^2^+14.4204P] where P=(Fo^2^+2Fc^2^)/3'
_refine_ls_weighting_scheme calc
_refine_ls_wR_factor_gt 0.0855
_refine_ls_wR_factor_ref 0.0911
_reflns_number_gt 2413
_reflns_number_total 2949
_reflns_threshold_expression 'I > 2\s(I)'
_cod_data_source_file pone.0119620.s002.cif
_cod_data_source_block mo_at11_0m
_cod_depositor_comments
;
The following automatic conversions were performed:

'_symmetry_cell_setting' value 'Orthorhombic' changed to
'orthorhombic' according to the built-in table from CIF Core
dictionary named 'cif_core.dic' version 2.4.1 from 2010-06-29.

Automatic conversion script
Id: cif_fix_values 5376 2017-05-30 11:51:03Z andrius 
;
_cod_original_sg_symbol_Hall ' -P 2ac 2n'
_cod_original_sg_symbol_H-M 'P n m a '
_cod_database_code 1548583

loop_
_symmetry_equiv_pos_as_xyz
'x, y, z'
'-x+1/2, -y, z+1/2'
'x+1/2, -y+1/2, -z+1/2'
'-x, y+1/2, -z'
'-x, -y, -z'
'x-1/2, y, -z-1/2'
'-x-1/2, y-1/2, z-1/2'
'x, -y-1/2, z'

loop_
_atom_site_label
_atom_site_type_symbol
_atom_site_fract_x
_atom_site_fract_y
_atom_site_fract_z
_atom_site_U_iso_or_equiv
_atom_site_adp_type
_atom_site_occupancy
_atom_site_symmetry_multiplicity
_atom_site_calc_flag
_atom_site_refinement_flags
_atom_site_disorder_assembly
_atom_site_disorder_group
Au1 Au 0.92958(3) 0.2500 0.41203(3) 0.02608(9) Uani 1 2 d S A .
As1 As 0.86179(7) 0.2500 0.22892(7) 0.02574(17) Uani 1 2 d S . .
Cl1 Cl 0.9926(2) 0.2500 0.59275(18) 0.0352(4) Uani 1 2 d S . .
C1 C 0.9783(6) 0.2500 0.1115(7) 0.0280(17) Uani 1 2 d S . .
C2 C 1.0521(10) 0.3281(9) 0.1121(10) 0.029(2) Uani 0.50 1 d P . .
H2A H 1.0440 0.3782 0.1661 0.034 Uiso 0.50 1 d PR A .
C3 C 1.1361(10) 0.3306(10) 0.0287(11) 0.037(3) Uani 0.50 1 d P . .
H3A H 1.1875 0.3838 0.0230 0.044 Uiso 0.50 1 d PR . .
C4 C 1.1451(8) 0.2500 -0.0512(8) 0.042(2) Uani 1 2 d S . .
H4A H 1.2068 0.2500 -0.1045 0.050 Uiso 1 2 d SR A .
C5 C 1.0707(11) 0.1841(10) -0.0503(10) 0.034(3) Uani 0.50 1 d P . .
C6 C 0.9844(9) 0.1802(9) 0.0324(9) 0.028(2) Uani 0.50 1 d P . .
H6A H 0.9301 0.1288 0.0318 0.033 Uiso 0.50 1 d PR A .
C7 C 1.0775(12) 0.1072(12) -0.1404(11) 0.043(3) Uani 0.50 1 d P . .
H7A H 1.1543 0.0824 -0.1436 0.064 Uiso 0.50 1 calc PR A .
H7B H 1.0576 0.1342 -0.2115 0.064 Uiso 0.50 1 calc PR . .
H7C H 1.0249 0.0568 -0.1227 0.064 Uiso 0.50 1 calc PR . .
C8 C 0.774(3) 0.3664(14) 0.197(3) 0.031(2) Uani 0.50 1 d P A 1
C9 C 0.6937(12) 0.3711(10) 0.1098(12) 0.031(2) Uani 0.50 1 d P A 1
H9A H 0.6836 0.3180 0.0646 0.037 Uiso 0.50 1 calc PR A 1
C10 C 0.6299(16) 0.4511(15) 0.0886(17) 0.033(4) Uani 0.50 1 d P A 1
H10A H 0.5753 0.4511 0.0320 0.039 Uiso 0.50 1 calc PR A 1
C11 C 0.6473(15) 0.5293(11) 0.1507(13) 0.031(3) Uani 0.50 1 d P A 1
H11A H 0.6033 0.5830 0.1355 0.037 Uiso 0.50 1 calc PR A 1
C12 C 0.7287(11) 0.5341(8) 0.2375(10) 0.033(3) Uani 0.50 1 d P A 1
C13 C 0.7933(10) 0.4496(8) 0.2591(10) 0.031(2) Uani 0.50 1 d P A 1
H13A H 0.8490 0.4497 0.3148 0.037 Uiso 0.50 1 calc PR A 1
C14 C 0.7454(13) 0.6208(9) 0.3093(12) 0.040(3) Uani 0.50 1 d P A 1
H14A H 0.6953 0.6706 0.2840 0.060 Uiso 0.50 1 calc PR A 1
H14B H 0.8238 0.6416 0.3041 0.060 Uiso 0.50 1 calc PR A 1
H14C H 0.7277 0.6054 0.3855 0.060 Uiso 0.50 1 calc PR A 1
C8X C 0.762(3) 0.3512(14) 0.191(3) 0.029(2) Uani 0.50 1 d P A 2
C9X C 0.7398(12) 0.3697(10) 0.0804(11) 0.029(2) Uani 0.50 1 d P A 2
H9XA H 0.7728 0.3336 0.0238 0.035 Uiso 0.50 1 calc PR A 2
C10X C 0.6649(16) 0.4454(18) 0.0559(19) 0.039(4) Uani 0.50 1 d P A 2
H10B H 0.6481 0.4603 -0.0180 0.047 Uiso 0.50 1 calc PR A 2
C11X C 0.6177(17) 0.4960(12) 0.1382(18) 0.041(4) Uani 0.50 1 d P A 2
H11B H 0.5690 0.5459 0.1191 0.050 Uiso 0.50 1 calc PR A 2
C12X C 0.6374(11) 0.4783(9) 0.2514(11) 0.035(3) Uani 0.50 1 d P A 2
C13X C 0.7101(10) 0.4008(8) 0.2752(10) 0.029(2) Uani 0.50 1 d P A 2
H13B H 0.7228 0.3831 0.3490 0.035 Uiso 0.50 1 calc PR A 2
C14X C 0.5820(13) 0.5394(11) 0.3411(12) 0.045(3) Uani 0.50 1 d P A 2
H14D H 0.6130 0.5226 0.4128 0.067 Uiso 0.50 1 calc PR A 2
H14E H 0.5004 0.5290 0.3412 0.067 Uiso 0.50 1 calc PR A 2
H14F H 0.5976 0.6052 0.3262 0.067 Uiso 0.50 1 calc PR A 2

loop_
_atom_site_aniso_label
_atom_site_aniso_U_11
_atom_site_aniso_U_22
_atom_site_aniso_U_33
_atom_site_aniso_U_23
_atom_site_aniso_U_13
_atom_site_aniso_U_12
Au1 0.02593(14) 0.02533(15) 0.02698(15) 0.000 0.00011(12) 0.000
As1 0.0221(3) 0.0286(4) 0.0266(4) 0.000 0.0005(3) 0.000
Cl1 0.0378(10) 0.0395(10) 0.0284(10) 0.000 -0.0022(9) 0.000
C1 0.015(3) 0.041(4) 0.028(4) 0.000 0.002(3) 0.000
C2 0.026(5) 0.029(5) 0.031(6) 0.003(4) -0.002(4) -0.004(4)
C3 0.024(5) 0.045(7) 0.041(7) 0.009(6) -0.001(5) -0.010(5)
C4 0.024(4) 0.073(7) 0.028(4) 0.000 0.004(3) 0.000
C5 0.030(6) 0.043(7) 0.028(6) 0.007(5) 0.006(5) 0.010(6)
C6 0.021(5) 0.037(6) 0.025(5) 0.002(5) -0.002(4) 0.002(5)
C7 0.039(7) 0.058(9) 0.031(6) -0.001(6) 0.004(6) 0.013(7)
C8 0.027(5) 0.029(5) 0.036(6) -0.003(5) 0.002(4) 0.004(5)
C9 0.027(5) 0.029(5) 0.036(6) -0.003(5) 0.002(4) 0.004(5)
C10 0.031(9) 0.029(8) 0.037(10) -0.008(8) -0.006(7) 0.003(8)
C11 0.043(8) 0.019(7) 0.030(7) 0.007(6) 0.006(6) 0.009(6)
C12 0.036(6) 0.028(5) 0.033(6) -0.011(5) 0.011(5) -0.011(5)
C13 0.029(5) 0.032(6) 0.031(6) -0.001(5) 0.002(5) 0.001(5)
C14 0.050(8) 0.029(6) 0.042(7) -0.013(5) -0.006(6) -0.002(6)
C8X 0.031(6) 0.029(5) 0.027(5) -0.001(4) -0.002(4) 0.003(5)
C9X 0.031(6) 0.029(5) 0.027(5) -0.001(4) -0.002(4) 0.003(5)
C10X 0.036(10) 0.038(9) 0.043(11) 0.000(8) -0.003(7) 0.004(8)
C11X 0.052(10) 0.011(7) 0.060(11) 0.003(8) -0.009(8) -0.011(7)
C12X 0.030(6) 0.032(6) 0.042(7) -0.012(5) -0.002(5) -0.001(5)
C13X 0.032(6) 0.025(5) 0.030(6) 0.001(4) 0.001(5) 0.001(5)
C14X 0.052(8) 0.038(7) 0.043(8) -0.005(6) 0.000(7) 0.012(7)

loop_
_atom_type_symbol
_atom_type_description
_atom_type_scat_dispersion_real
_atom_type_scat_dispersion_imag
_atom_type_scat_source
C C 0.0033 0.0016 'International Tables Vol C Tables 4.2.6.8 and 6.1.1.4'
H H 0.0000 0.0000 'International Tables Vol C Tables 4.2.6.8 and 6.1.1.4'
Cl Cl 0.1484 0.1585 'International Tables Vol C Tables 4.2.6.8 and 6.1.1.4'
As As 0.0499 2.0058 'International Tables Vol C Tables 4.2.6.8 and 6.1.1.4'
Au Au -2.0133 8.8022 'International Tables Vol C Tables 4.2.6.8 and 6.1.1.4'

loop_
_geom_angle_atom_site_label_1
_geom_angle_atom_site_label_2
_geom_angle_atom_site_label_3
_geom_angle
_geom_angle_site_symmetry_1
_geom_angle_site_symmetry_3
Cl1 Au1 As1 178.93(6) . .
C8X As1 C8X 97.7(13) 8_565 .
C8X As1 C1 104.4(12) 8_565 .
C8X As1 C1 104.4(12) . .
C8X As1 C8 7.4(12) 8_565 8_565
C8X As1 C8 105.1(5) . 8_565
C1 As1 C8 102.8(11) . 8_565
C8X As1 C8 105.1(5) 8_565 .
C8X As1 C8 7.4(12) . .
C1 As1 C8 102.8(11) . .
C8 As1 C8 112.4(14) 8_565 .
C8X As1 Au1 115.8(8) 8_565 .
C8X As1 Au1 115.8(8) . .
C1 As1 Au1 116.3(2) . .
C8 As1 Au1 111.0(8) 8_565 .
C8 As1 Au1 111.0(8) . .
C6 C1 C6 91.9(11) . 8_565
C6 C1 C2 122.6(9) . .
C6 C1 C2 53.5(7) 8_565 .
C6 C1 C2 53.5(7) . 8_565
C6 C1 C2 122.6(9) 8_565 8_565
C2 C1 C2 104.0(11) . 8_565
C6 C1 As1 122.4(6) . .
C6 C1 As1 122.4(6) 8_565 .
C2 C1 As1 115.0(6) . .
C2 C1 As1 115.0(6) 8_565 .
C6 C2 C1 62.1(8) 8_565 .
C6 C2 C3 84.1(10) 8_565 .
C1 C2 C3 116.5(11) . .
C6 C2 C5 45.7(7) 8_565 8_565
C1 C2 C5 89.6(8) . 8_565
C3 C2 C5 38.5(7) . 8_565
C6 C2 H2A 121.6 8_565 .
C1 C2 H2A 121.4 . .
C3 C2 H2A 122.1 . .
C5 C2 H2A 137.9 8_565 .
C5 C3 C2 96.5(11) 8_565 .
C5 C3 C4 54.7(9) 8_565 .
C2 C3 C4 119.4(11) . .
C5 C3 C6 52.4(8) 8_565 8_565
C2 C3 C6 44.2(7) . 8_565
C4 C3 C6 91.2(8) . 8_565
C5 C3 H3A 117.5 8_565 .
C2 C3 H3A 120.4 . .
C4 C3 H3A 120.2 . .
C6 C3 H3A 133.6 8_565 .
C5 C4 C5 93.9(12) . 8_565
C5 C4 C3 120.2(10) . .
C5 C4 C3 52.3(8) 8_565 .
C5 C4 C3 52.3(8) . 8_565
C5 C4 C3 120.2(10) 8_565 8_565
C3 C4 C3 99.3(11) . 8_565
C5 C4 H4A 121.1 . .
C5 C4 H4A 121.1 8_565 .
C3 C4 H4A 118.7 . .
C3 C4 H4A 118.7 8_565 .
C3 C5 C4 73.0(11) 8_565 .
C3 C5 C6 84.0(10) 8_565 .
C4 C5 C6 121.4(12) . .
C3 C5 C7 113.0(12) 8_565 .
C4 C5 C7 118.3(11) . .
C6 C5 C7 120.3(12) . .
C3 C5 C5 99.7(9) 8_565 8_565
C4 C5 C5 43.1(6) . 8_565
C6 C5 C5 92.3(7) . 8_565
C7 C5 C5 135.0(8) . 8_565
C3 C5 C2 45.0(8) 8_565 8_565
C4 C5 C2 98.5(10) . 8_565
C6 C5 C2 39.1(6) . 8_565
C7 C5 C2 129.9(11) . 8_565
C5 C5 C2 95.0(5) 8_565 8_565
C2 C6 C1 64.4(8) 8_565 .
C2 C6 C5 95.2(10) 8_565 .
C1 C6 C5 119.7(11) . .
C2 C6 C3 51.7(8) 8_565 8_565
C1 C6 C3 97.5(8) . 8_565
C5 C6 C3 43.7(7) . 8_565
C2 C6 C6 95.4(8) 8_565 8_565
C1 C6 C6 44.0(6) . 8_565
C5 C6 C6 87.7(7) . 8_565
C3 C6 C6 94.9(6) 8_565 8_565
C2 C6 H6A 110.6 8_565 .
C1 C6 H6A 120.8 . .
C5 C6 H6A 119.5 . .
C3 C6 H6A 126.2 8_565 .
C6 C6 H6A 138.9 8_565 .
C5 C7 H7A 109.5 . .
C5 C7 H7B 109.5 . .
H7A C7 H7B 109.5 . .
C5 C7 H7C 109.5 . .
H7A C7 H7C 109.5 . .
H7B C7 H7C 109.5 . .
C9 C8 C13 117.7(19) . .
C9 C8 As1 122.0(13) . .
C13 C8 As1 120.3(17) . .
C10 C9 C8 122.4(15) . .
C10 C9 H9A 118.8 . .
C8 C9 H9A 118.8 . .
C11 C10 C9 119.3(17) . .
C11 C10 H10A 120.4 . .
C9 C10 H10A 120.4 . .
C10 C11 C12 123.3(14) . .
C10 C11 H11A 118.4 . .
C12 C11 H11A 118.4 . .
C11 C12 C13 116.6(11) . .
C11 C12 C14 123.2(12) . .
C13 C12 C14 120.2(12) . .
C8 C13 C12 120.7(15) . .
C8 C13 H13A 119.7 . .
C12 C13 H13A 119.7 . .
C9X C8X C13X 122(2) . .
C9X C8X As1 120(2) . .
C13X C8X As1 118.3(18) . .
C8X C9X C10X 117.6(17) . .
C8X C9X H9XA 121.2 . .
C10X C9X H9XA 121.2 . .
C11X C10X C9X 120(2) . .
C11X C10X H10B 119.8 . .
C9X C10X H10B 119.8 . .
C10X C11X C12X 123.7(18) . .
C10X C11X H11B 118.2 . .
C12X C11X H11B 118.2 . .
C11X C12X C13X 115.6(13) . .
C11X C12X C14X 121.0(13) . .
C13X C12X C14X 123.4(12) . .
C8X C13X C12X 120.7(15) . .
C8X C13X H13B 119.7 . .
C12X C13X H13B 119.7 . .
C12X C14X H14D 109.5 . .
C12X C14X H14E 109.5 . .
H14D C14X H14E 109.5 . .
C12X C14X H14F 109.5 . .
H14D C14X H14F 109.5 . .
H14E C14X H14F 109.5 . .

loop_
_geom_bond_atom_site_label_1
_geom_bond_atom_site_label_2
_geom_bond_distance
_geom_bond_site_symmetry_2
Au1 Cl1 2.284(2) .
Au1 As1 2.3298(9) .
As1 C8X 1.89(3) 8_565
As1 C8X 1.89(3) .
As1 C1 1.953(8) .
As1 C8 1.97(3) 8_565
As1 C8 1.97(3) .
C1 C6 1.366(13) .
C1 C6 1.366(13) 8_565
C1 C2 1.394(12) .
C1 C2 1.394(12) 8_565
C2 C6 1.243(16) 8_565
C2 C3 1.398(17) .
C2 C5 1.963(17) 8_565
C2 H2A 0.9600 .
C3 C5 1.231(18) 8_565
C3 C4 1.487(16) .
C3 C6 1.772(16) 8_565
C3 H3A 0.9600 .
C4 C5 1.269(15) .
C4 C5 1.269(15) 8_565
C4 C3 1.487(16) 8_565
C4 H4A 0.9596 .
C5 C3 1.231(18) 8_565
C5 C6 1.411(16) .
C5 C7 1.53(2) .
C5 C5 1.85(3) 8_565
C5 C2 1.963(17) 8_565
C6 C2 1.243(16) 8_565
C6 C3 1.772(16) 8_565
C6 C6 1.96(2) 8_565
C6 H6A 0.9600 .
C7 H7A 0.9600 .
C7 H7B 0.9600 .
C7 H7C 0.9600 .
C8 C9 1.40(3) .
C8 C13 1.41(2) .
C9 C10 1.37(3) .
C9 H9A 0.9300 .
C10 C11 1.34(2) .
C10 H10A 0.9300 .
C11 C12 1.41(2) .
C11 H11A 0.9300 .
C12 C13 1.429(17) .
C12 C14 1.504(16) .
C13 H13A 0.9300 .
C14 H14A 0.9600 .
C14 H14B 0.9600 .
C14 H14C 0.9600 .
C8X C9X 1.37(3) .
C8X C13X 1.37(4) .
C9X C10X 1.41(3) .
C9X H9XA 0.9300 .
C10X C11X 1.33(3) .
C10X H10B 0.9300 .
C11X C12X 1.40(2) .
C11X H11B 0.9300 .
C12X C13X 1.408(17) .
C12X C14X 1.519(18) .
C13X H13B 0.9300 .
C14X H14D 0.9600 .
C14X H14E 0.9600 .
C14X H14F 0.9600 .

loop_
_geom_torsion_atom_site_label_1
_geom_torsion_atom_site_label_2
_geom_torsion_atom_site_label_3
_geom_torsion_atom_site_label_4
_geom_torsion
_geom_torsion_site_symmetry_1
_geom_torsion_site_symmetry_2
_geom_torsion_site_symmetry_3
_geom_torsion_site_symmetry_4
Cl1 Au1 As1 C8X -56.8(11) . . . 8_565
Cl1 Au1 As1 C8X 56.8(11) . . . .
Cl1 Au1 As1 C1 180.000(2) . . . .
Cl1 Au1 As1 C8 -62.9(11) . . . 8_565
Cl1 Au1 As1 C8 62.9(11) . . . .
C8X As1 C1 C6 -7.3(10) 8_565 . . .
C8X As1 C1 C6 -109.4(9) . . . .
C8 As1 C1 C6 0.1(10) 8_565 . . .
C8 As1 C1 C6 -116.8(9) . . . .
Au1 As1 C1 C6 121.7(7) . . . .
C8X As1 C1 C6 109.4(9) 8_565 . . 8_565
C8X As1 C1 C6 7.3(10) . . . 8_565
C8 As1 C1 C6 116.8(9) 8_565 . . 8_565
C8 As1 C1 C6 -0.1(10) . . . 8_565
Au1 As1 C1 C6 -121.7(7) . . . 8_565
C8X As1 C1 C2 170.6(9) 8_565 . . .
C8X As1 C1 C2 68.5(9) . . . .
C8 As1 C1 C2 178.0(9) 8_565 . . .
C8 As1 C1 C2 61.1(9) . . . .
Au1 As1 C1 C2 -60.4(7) . . . .
C8X As1 C1 C2 -68.5(9) 8_565 . . 8_565
C8X As1 C1 C2 -170.6(9) . . . 8_565
C8 As1 C1 C2 -61.1(9) 8_565 . . 8_565
C8 As1 C1 C2 -178.0(9) . . . 8_565
Au1 As1 C1 C2 60.4(7) . . . 8_565
C6 C1 C2 C6 65.0(12) . . . 8_565
C2 C1 C2 C6 120.4(10) 8_565 . . 8_565
As1 C1 C2 C6 -112.9(8) . . . 8_565
C6 C1 C2 C3 -1.7(15) . . . .
C6 C1 C2 C3 -66.7(11) 8_565 . . .
C2 C1 C2 C3 53.7(15) 8_565 . . .
As1 C1 C2 C3 -179.6(8) . . . .
C6 C1 C2 C5 26.9(11) . . . 8_565
C6 C1 C2 C5 -38.1(8) 8_565 . . 8_565
C2 C1 C2 C5 82.3(9) 8_565 . . 8_565
As1 C1 C2 C5 -151.0(6) . . . 8_565
C6 C2 C3 C5 -4.4(12) 8_565 . . 8_565
C1 C2 C3 C5 50.3(14) . . . 8_565
C6 C2 C3 C4 -57.2(13) 8_565 . . .
C1 C2 C3 C4 -2.5(16) . . . .
C5 C2 C3 C4 -52.8(11) 8_565 . . .
C1 C2 C3 C6 54.7(9) . . . 8_565
C5 C2 C3 C6 4.4(12) 8_565 . . 8_565
C5 C3 C4 C5 -69.5(13) 8_565 . . .
C2 C3 C4 C5 6.6(17) . . . .
C6 C3 C4 C5 -29.3(12) 8_565 . . .
C2 C3 C4 C5 76.1(13) . . . 8_565
C6 C3 C4 C5 40.2(9) 8_565 . . 8_565
C5 C3 C4 C3 -121.1(10) 8_565 . . 8_565
C2 C3 C4 C3 -45.0(16) . . . 8_565
C6 C3 C4 C3 -80.9(10) 8_565 . . 8_565
C5 C4 C5 C3 -125.7(9) 8_565 . . 8_565
C3 C4 C5 C3 -77.8(13) . . . 8_565
C5 C4 C5 C6 -54.1(16) 8_565 . . .
C3 C4 C5 C6 -6.2(17) . . . .
C3 C4 C5 C6 71.6(12) 8_565 . . .
C5 C4 C5 C7 126.8(10) 8_565 . . .
C3 C4 C5 C7 174.8(11) . . . .
C3 C4 C5 C7 -107.4(14) 8_565 . . .
C3 C4 C5 C5 48.0(8) . . . 8_565
C3 C4 C5 C5 125.7(9) 8_565 . . 8_565
C5 C4 C5 C2 -88.2(10) 8_565 . . 8_565
C3 C4 C5 C2 -40.3(12) . . . 8_565
C3 C4 C5 C2 37.5(8) 8_565 . . 8_565
C6 C1 C6 C2 130.2(8) 8_565 . . 8_565
C2 C1 C6 C2 83.4(12) . . . 8_565
As1 C1 C6 C2 -98.9(9) . . . 8_565
C6 C1 C6 C5 49.1(14) 8_565 . . .
C2 C1 C6 C5 2.3(15) . . . .
C2 C1 C6 C5 -81.0(12) 8_565 . . .
As1 C1 C6 C5 -179.9(8) . . . .
C6 C1 C6 C3 89.3(9) 8_565 . . 8_565
C2 C1 C6 C3 42.5(12) . . . 8_565
C2 C1 C6 C3 -40.9(8) 8_565 . . 8_565
As1 C1 C6 C3 -139.7(7) . . . 8_565
C2 C1 C6 C6 -46.8(7) . . . 8_565
C2 C1 C6 C6 -130.2(8) 8_565 . . 8_565
As1 C1 C6 C6 131.0(10) . . . 8_565
C3 C5 C6 C2 4.3(12) 8_565 . . 8_565
C4 C5 C6 C2 -61.6(14) . . . 8_565
C7 C5 C6 C2 117.4(13) . . . 8_565
C5 C5 C6 C2 -95.2(8) 8_565 . . 8_565
C3 C5 C6 C1 67.8(13) 8_565 . . .
C4 C5 C6 C1 1.9(17) . . . .
C7 C5 C6 C1 -179.1(11) . . . .
C5 C5 C6 C1 -31.7(9) 8_565 . . .
C2 C5 C6 C1 63.5(10) 8_565 . . .
C4 C5 C6 C3 -65.9(12) . . . 8_565
C7 C5 C6 C3 113.1(15) . . . 8_565
C5 C5 C6 C3 -99.5(9) 8_565 . . 8_565
C2 C5 C6 C3 -4.3(12) 8_565 . . 8_565
C3 C5 C6 C6 99.5(9) 8_565 . . 8_565
C4 C5 C6 C6 33.6(10) . . . 8_565
C7 C5 C6 C6 -147.4(11) . . . 8_565
C5 C5 C6 C6 0.0 8_565 . . 8_565
C2 C5 C6 C6 95.2(8) 8_565 . . 8_565
C8X As1 C8 C9 -33(2) 8_565 . . .
C8X As1 C8 C9 -27(15) . . . .
C1 As1 C8 C9 76(3) . . . .
C8 As1 C8 C9 -33(4) 8_565 . . .
Au1 As1 C8 C9 -159(2) . . . .
C8X As1 C8 C13 150(3) 8_565 . . .
C8X As1 C8 C13 156(19) . . . .
C1 As1 C8 C13 -101(3) . . . .
C8 As1 C8 C13 149.5(12) 8_565 . . .
Au1 As1 C8 C13 24(3) . . . .
C13 C8 C9 C10 -4(4) . . . .
As1 C8 C9 C10 178.4(17) . . . .
C8 C9 C10 C11 3(3) . . . .
C9 C10 C11 C12 0(3) . . . .
C10 C11 C12 C13 -1(2) . . . .
C10 C11 C12 C14 -178.0(16) . . . .
C9 C8 C13 C12 4(4) . . . .
As1 C8 C13 C12 -179.2(15) . . . .
C11 C12 C13 C8 -1(2) . . . .
C14 C12 C13 C8 176(2) . . . .
C8X As1 C8X C9X -71(3) 8_565 . . .
C1 As1 C8X C9X 36(2) . . . .
C8 As1 C8X C9X -72.1(17) 8_565 . . .
C8 As1 C8X C9X 114(19) . . . .
Au1 As1 C8X C9X 165.0(17) . . . .
C8X As1 C8X C13X 105.1(14) 8_565 . . .
C1 As1 C8X C13X -147.8(17) . . . .
C8 As1 C8X C13X 104(2) 8_565 . . .
C8 As1 C8X C13X -70(16) . . . .
Au1 As1 C8X C13X -19(2) . . . .
C13X C8X C9X C10X 3(4) . . . .
As1 C8X C9X C10X 179.7(14) . . . .
C8X C9X C10X C11X -1(3) . . . .
C9X C10X C11X C12X 0(3) . . . .
C10X C11X C12X C13X -1(2) . . . .
C10X C11X C12X C14X 179.3(17) . . . .
C9X C8X C13X C12X -5(3) . . . .
As1 C8X C13X C12X 178.5(12) . . . .
C11X C12X C13X C8X 4(2) . . . .
C14X C12X C13X C8X -176.6(17) . . . .
